data_4343006
loop_
_publ_author_name
'Chen, Lijuan'
'Li, Wenyi'
'Yuan, Dan'
'Zhang, Yong'
'Shen, Qi'
'Yao, Yingming'

_publ_section_title
;
 Syntheses of Mononuclear and Dinuclear Aluminum Complexes Stabilized by
 Phenolato Ligands and Their Applications in the Polymerization of
 \e-Caprolactone: A Comparative Study.
;
_journal_issue 10
_journal_name_full 'Inorganic chemistry'
_journal_page_first 4699
_journal_page_last 4708
_journal_paper_doi 10.1021/acs.inorgchem.5b00022
_journal_volume 54
_journal_year 2015
_chemical_formula_sum 'C21 H36 Al N O'
_chemical_formula_weight 345.49
_chemical_name_systematic
; 
 ? 
;
_space_group_IT_number 2
_symmetry_cell_setting triclinic
_symmetry_space_group_name_Hall '-P 1'
_symmetry_space_group_name_H-M 'P -1'
_atom_sites_solution_hydrogens geom
_atom_sites_solution_primary direct
_atom_sites_solution_secondary difmap
_audit_creation_method SHELXL-97
_cell_angle_alpha 100.64(3)
_cell_angle_beta 96.13(3)
_cell_angle_gamma 100.12(3)
_cell_formula_units_Z 2
_cell_length_a 9.1320(18)
_cell_length_b 10.919(2)
_cell_length_c 10.999(2)
_cell_measurement_reflns_used 5181
_cell_measurement_temperature 293(2)
_cell_measurement_theta_max 27.5
_cell_measurement_theta_min 3.2
_cell_volume 1050.1(4)
_computing_structure_refinement 'SHELXL-97 (Sheldrick, 1997)'
_computing_structure_solution 'SHELXS-97 (Sheldrick, 1990)'
_diffrn_ambient_temperature 293(2)
_diffrn_measured_fraction_theta_full 0.978
_diffrn_measured_fraction_theta_max 0.978
_diffrn_radiation_monochromator graphite
_diffrn_radiation_source 'fine-focus sealed tube'
_diffrn_radiation_type MoK\a
_diffrn_radiation_wavelength 0.71073
_diffrn_reflns_av_R_equivalents 0.0530
_diffrn_reflns_av_sigmaI/netI 0.0969
_diffrn_reflns_limit_h_max 11
_diffrn_reflns_limit_h_min -10
_diffrn_reflns_limit_k_max 14
_diffrn_reflns_limit_k_min -14
_diffrn_reflns_limit_l_max 14
_diffrn_reflns_limit_l_min -14
_diffrn_reflns_number 9718
_diffrn_reflns_theta_full 27.48
_diffrn_reflns_theta_max 27.48
_diffrn_reflns_theta_min 3.18
_exptl_absorpt_coefficient_mu 0.104
_exptl_absorpt_correction_T_max 0.931
_exptl_absorpt_correction_T_min 0.664
_exptl_absorpt_correction_type multi-scan
_exptl_crystal_colour colorless
_exptl_crystal_density_diffrn 1.093
_exptl_crystal_density_method 'not measured'
_exptl_crystal_description prism
_exptl_crystal_F_000 380
_exptl_crystal_size_max 0.80
_exptl_crystal_size_mid 0.60
_exptl_crystal_size_min 0.40
_refine_diff_density_max 0.314
_refine_diff_density_min -0.270
_refine_diff_density_rms '0.082 =###END'
_refine_ls_extinction_coef 0.350(14)
_refine_ls_extinction_expression Fc^*^=kFc[1+0.001xFc^2^\l^3^/sin(2\q)]^-1/4^
_refine_ls_extinction_method SHELXL
_refine_ls_goodness_of_fit_ref 0.821
_refine_ls_hydrogen_treatment mixed
_refine_ls_matrix_type full
_refine_ls_number_parameters 224
_refine_ls_number_reflns 4702
_refine_ls_number_restraints 0
_refine_ls_restrained_S_all 0.821
_refine_ls_R_factor_all 0.0802
_refine_ls_R_factor_gt 0.0566
_refine_ls_shift/su_max 0.001
_refine_ls_shift/su_mean 0.000
_refine_ls_structure_factor_coef Fsqd
_refine_ls_weighting_details 'calc w=1/[\s^2^(Fo^2^)+(0.0789P)^2^+0.0000P] where P=(Fo^2^+2Fc^2^)/3'
_refine_ls_weighting_scheme calc
_refine_ls_wR_factor_gt 0.1292
_refine_ls_wR_factor_ref 0.1390
_reflns_number_gt 2755
_reflns_number_total 4702
_reflns_threshold_expression >2sigma(I)
_cod_data_source_file ic5b00022_si_003.cif
_cod_data_source_block t
_cod_depositor_comments 'Adding full bibliography for 4343003--4343007.cif.'
_cod_database_code 4343006

loop_
_symmetry_equiv_pos_as_xyz
'x, y, z'
'-x, -y, -z'

loop_
_atom_site_label
_atom_site_type_symbol
_atom_site_fract_x
_atom_site_fract_y
_atom_site_fract_z
_atom_site_U_iso_or_equiv
_atom_site_adp_type
_atom_site_occupancy
_atom_site_symmetry_multiplicity
_atom_site_calc_flag
_atom_site_refinement_flags
Al1 Al 0.18560(6) 0.19612(5) 0.29020(5) 0.0339(2) Uani 1 1 d .
O1 O 0.21873(13) 0.05366(11) 0.20336(12) 0.0352(3) Uani 1 1 d .
N4 N -0.04277(17) 0.14308(14) 0.27535(14) 0.0322(4) Uani 1 1 d .
C1 C 0.13260(19) -0.06367(16) 0.18285(16) 0.0285(4) Uani 1 1 d .
C2 C 0.19557(19) -0.17345(16) 0.17976(16) 0.0296(4) Uani 1 1 d .
C3 C 0.0957(2) -0.28940(17) 0.16037(16) 0.0332(4) Uani 1 1 d .
H3 H 0.1350 -0.3626 0.1581 0.040 Uiso 1 1 calc R
C4 C -0.0590(2) -0.30206(18) 0.14424(17) 0.0360(5) Uani 1 1 d .
C5 C -0.1166(2) -0.19277(17) 0.14499(17) 0.0356(4) Uani 1 1 d .
H5 H -0.2202 -0.1988 0.1335 0.043 Uiso 1 1 calc R
C6 C -0.0231(2) -0.07500(17) 0.16250(16) 0.0304(4) Uani 1 1 d .
C7 C 0.3651(2) -0.16469(18) 0.19592(18) 0.0368(5) Uani 1 1 d .
C8 C 0.4300(2) -0.1028(2) 0.0925(2) 0.0528(6) Uani 1 1 d .
H8A H 0.3840 -0.1530 0.0120 0.079 Uiso 1 1 calc R
H8B H 0.5366 -0.0983 0.1010 0.079 Uiso 1 1 calc R
H8C H 0.4097 -0.0186 0.1003 0.079 Uiso 1 1 calc R
C9 C 0.4079(3) -0.2958(2) 0.1837(3) 0.0612(7) Uani 1 1 d .
H9A H 0.3694 -0.3367 0.2471 0.092 Uiso 1 1 calc R
H9B H 0.5153 -0.2856 0.1937 0.092 Uiso 1 1 calc R
H9C H 0.3656 -0.3468 0.1027 0.092 Uiso 1 1 calc R
C10 C 0.4380(2) -0.0856(2) 0.3242(2) 0.0542(6) Uani 1 1 d .
H10A H 0.4166 -0.0016 0.3329 0.081 Uiso 1 1 calc R
H10B H 0.5447 -0.0802 0.3324 0.081 Uiso 1 1 calc R
H10C H 0.3984 -0.1251 0.3881 0.081 Uiso 1 1 calc R
C11 C -0.1602(2) -0.43149(19) 0.1230(2) 0.0505(6) Uani 1 1 d .
H11A H -0.2407 -0.4388 0.0568 0.076 Uiso 1 1 calc R
H11B H -0.2009 -0.4419 0.1982 0.076 Uiso 1 1 calc R
H11C H -0.1033 -0.4961 0.1005 0.076 Uiso 1 1 calc R
C12 C -0.0849(2) 0.04292(17) 0.15609(17) 0.0350(4) Uani 1 1 d .
H12A H -0.1936 0.0196 0.1372 0.042 Uiso 1 1 calc R
H12B H -0.0481 0.0789 0.0881 0.042 Uiso 1 1 calc R
C13 C -0.1017(2) 0.08632(18) 0.37928(18) 0.0394(5) Uani 1 1 d .
H13A H -0.0476 0.0204 0.3942 0.047 Uiso 1 1 calc R
H13B H -0.2069 0.0467 0.3534 0.047 Uiso 1 1 calc R
C14 C -0.0866(3) 0.1829(2) 0.49993(19) 0.0500(6) Uani 1 1 d .
H14A H 0.0191 0.2150 0.5319 0.060 Uiso 1 1 calc R
H14B H -0.1324 0.1420 0.5615 0.060 Uiso 1 1 calc R
C15 C -0.1613(3) 0.2935(2) 0.4811(2) 0.0623(7) Uani 1 1 d .
H15A H -0.1406 0.3583 0.5574 0.075 Uiso 1 1 calc R
H15B H -0.2693 0.2641 0.4610 0.075 Uiso 1 1 calc R
C16 C -0.1008(3) 0.3497(2) 0.3749(2) 0.0563(6) Uani 1 1 d .
H16A H -0.1531 0.4165 0.3593 0.068 Uiso 1 1 calc R
H16B H 0.0052 0.3870 0.3991 0.068 Uiso 1 1 calc R
C17 C -0.1220(2) 0.24867(19) 0.25713(19) 0.0438(5) Uani 1 1 d .
H17A H -0.2285 0.2141 0.2313 0.053 Uiso 1 1 calc R
H17B H -0.0838 0.2869 0.1910 0.053 Uiso 1 1 calc R
C18 C 0.2947(3) 0.2302(2) 0.4612(2) 0.0519(6) Uani 1 1 d .
H18A H 0.2420 0.1720 0.5062 0.062 Uiso 1 1 calc R
H18B H 0.3934 0.2100 0.4558 0.062 Uiso 1 1 calc R
C19 C 0.3158(3) 0.3654(3) 0.5394(2) 0.0769(8) Uani 1 1 d .
H19A H 0.3534 0.4257 0.4911 0.115 Uiso 1 1 calc R
H19B H 0.3862 0.3747 0.6134 0.115 Uiso 1 1 calc R
H19C H 0.2210 0.3804 0.5624 0.115 Uiso 1 1 calc R
C20 C 0.2335(3) 0.33487(19) 0.2002(2) 0.0479(5) Uani 1 1 d .
H20A H 0.1659 0.3171 0.1220 0.057 Uiso 1 1 calc R
H20B H 0.2203 0.4141 0.2502 0.057 Uiso 1 1 calc R
C21 C 0.3957(3) 0.3471(2) 0.1741(3) 0.0726(8) Uani 1 1 d .
H21A H 0.4087 0.2679 0.1262 0.109 Uiso 1 1 calc R
H21B H 0.4624 0.3682 0.2518 0.109 Uiso 1 1 calc R
H21C H 0.4180 0.4130 0.1280 0.109 Uiso 1 1 calc R

loop_
_atom_site_aniso_label
_atom_site_aniso_U_11
_atom_site_aniso_U_22
_atom_site_aniso_U_33
_atom_site_aniso_U_23
_atom_site_aniso_U_13
_atom_site_aniso_U_12
Al1 0.0385(3) 0.0302(3) 0.0338(3) 0.0089(3) 0.0047(3) 0.0068(2)
O1 0.0305(7) 0.0303(7) 0.0449(8) 0.0088(6) 0.0082(6) 0.0037(5)
N4 0.0392(9) 0.0322(8) 0.0298(8) 0.0100(7) 0.0072(7) 0.0144(7)
C1 0.0312(9) 0.0299(9) 0.0248(9) 0.0064(8) 0.0064(7) 0.0052(7)
C2 0.0311(9) 0.0326(10) 0.0272(9) 0.0082(8) 0.0070(8) 0.0086(8)
C3 0.0412(11) 0.0296(10) 0.0312(10) 0.0071(8) 0.0078(8) 0.0110(8)
C4 0.0364(10) 0.0345(10) 0.0327(10) 0.0018(8) 0.0057(9) 0.0002(8)
C5 0.0285(10) 0.0384(11) 0.0359(11) 0.0015(9) 0.0030(8) 0.0037(8)
C6 0.0314(9) 0.0329(10) 0.0273(9) 0.0048(8) 0.0028(8) 0.0098(8)
C7 0.0315(10) 0.0389(11) 0.0458(12) 0.0161(10) 0.0094(9) 0.0123(8)
C8 0.0393(12) 0.0688(15) 0.0627(15) 0.0273(13) 0.0220(11) 0.0203(11)
C9 0.0411(12) 0.0528(14) 0.099(2) 0.0248(14) 0.0149(13) 0.0219(11)
C10 0.0364(12) 0.0657(15) 0.0602(15) 0.0196(12) -0.0042(11) 0.0088(11)
C11 0.0483(13) 0.0395(12) 0.0576(14) 0.0069(11) 0.0072(11) -0.0042(10)
C12 0.0329(10) 0.0375(11) 0.0345(11) 0.0061(9) 0.0001(8) 0.0113(8)
C13 0.0449(11) 0.0394(11) 0.0412(11) 0.0166(9) 0.0158(9) 0.0138(9)
C14 0.0681(15) 0.0505(13) 0.0402(12) 0.0136(10) 0.0244(11) 0.0213(11)
C15 0.0862(19) 0.0560(15) 0.0566(15) 0.0104(12) 0.0314(14) 0.0343(13)
C16 0.0825(17) 0.0429(13) 0.0558(14) 0.0145(11) 0.0221(13) 0.0335(12)
C17 0.0508(13) 0.0443(12) 0.0453(12) 0.0159(10) 0.0098(10) 0.0248(10)
C18 0.0527(13) 0.0559(14) 0.0452(13) 0.0058(11) -0.0035(11) 0.0171(11)
C19 0.086(2) 0.0728(19) 0.0576(16) -0.0069(14) -0.0163(15) 0.0141(15)
C20 0.0637(14) 0.0347(11) 0.0468(12) 0.0110(10) 0.0142(11) 0.0077(10)
C21 0.0764(18) 0.0531(15) 0.096(2) 0.0252(15) 0.0397(17) 0.0064(13)

loop_
_atom_type_symbol
_atom_type_description
_atom_type_scat_dispersion_real
_atom_type_scat_dispersion_imag
_atom_type_scat_source
C C 0.0033 0.0016 'International Tables Vol C Tables 4.2.6.8 and 6.1.1.4'
H H 0.0000 0.0000 'International Tables Vol C Tables 4.2.6.8 and 6.1.1.4'
N N 0.0061 0.0033 'International Tables Vol C Tables 4.2.6.8 and 6.1.1.4'
O O 0.0106 0.0060 'International Tables Vol C Tables 4.2.6.8 and 6.1.1.4'
Al Al 0.0645 0.0514 'International Tables Vol C Tables 4.2.6.8 and 6.1.1.4'

loop_
_geom_angle_atom_site_label_1
_geom_angle_atom_site_label_2
_geom_angle_atom_site_label_3
_geom_angle
O1 Al1 C18 109.80(8)
O1 Al1 C20 109.89(8)
C18 Al1 C20 114.31(10)
O1 Al1 N4 97.50(7)
C18 Al1 N4 115.18(9)
C20 Al1 N4 108.85(9)
C1 O1 Al1 128.00(10)
C17 N4 C13 108.50(13)
C17 N4 C12 106.77(14)
C13 N4 C12 108.19(14)
C17 N4 Al1 112.66(12)
C13 N4 Al1 116.32(12)
C12 N4 Al1 103.82(10)
O1 C1 C6 117.90(15)
O1 C1 C2 121.96(15)
C6 C1 C2 120.13(16)
C3 C2 C1 116.93(16)
C3 C2 C7 121.73(16)
C1 C2 C7 121.35(16)
C4 C3 C2 123.74(17)
C3 C4 C5 117.69(17)
C3 C4 C11 120.61(18)
C5 C4 C11 121.68(18)
C6 C5 C4 121.24(17)
C5 C6 C1 120.20(16)
C5 C6 C12 121.46(16)
C1 C6 C12 118.31(16)
C2 C7 C10 110.61(15)
C2 C7 C9 112.40(16)
C10 C7 C9 107.74(18)
C2 C7 C8 108.86(15)
C10 C7 C8 109.80(17)
C9 C7 C8 107.36(16)
C6 C12 N4 113.49(15)
N4 C13 C14 113.14(16)
C13 C14 C15 111.56(19)
C14 C15 C16 109.47(16)
C17 C16 C15 110.83(19)
N4 C17 C16 111.91(17)
C19 C18 Al1 117.31(16)
C21 C20 Al1 109.51(15)

loop_
_geom_bond_atom_site_label_1
_geom_bond_atom_site_label_2
_geom_bond_distance
Al1 O1 1.7613(14)
Al1 C18 1.969(2)
Al1 C20 1.970(2)
Al1 N4 2.0443(17)
O1 C1 1.346(2)
N4 C17 1.497(2)
N4 C13 1.502(2)
N4 C12 1.510(2)
C1 C6 1.396(2)
C1 C2 1.414(2)
C2 C3 1.391(3)
C2 C7 1.523(2)
C3 C4 1.384(3)
C4 C5 1.385(3)
C4 C11 1.509(3)
C5 C6 1.381(3)
C6 C12 1.504(2)
C7 C10 1.526(3)
C7 C9 1.535(3)
C7 C8 1.546(3)
C13 C14 1.512(3)
C14 C15 1.522(3)
C15 C16 1.525(3)
C16 C17 1.509(3)
C18 C19 1.533(3)
C20 C21 1.527(3)
